data_7700674
loop_
_publ_author_name
'Jiang, Peng'
'Wang, Zhaojin'
'Moxey, Graeme J.'
'Morshedi, Mahbod'
'Barlow, Adam'
'Wang, Genmiao'
'Quintana, Crist\'obal'
'Zhang, Chi'
'Cifuentes, Marie P.'
'Humphrey, Mark G.'

_publ_section_title
;
 Syntheses and quadratic nonlinear optical properties of 2,7-fluorenylene-
 and 1,4-phenylene-functionalized o-carboranes.
;
_journal_issue 33
_journal_name_full 'Dalton transactions (Cambridge, England : 2003)'
_journal_page_first 12549
_journal_page_last 12559
_journal_paper_doi 10.1039/c9dt02645b
_journal_volume 48
_journal_year 2019
_chemical_formula_moiety 'C35 H35 N'
_chemical_formula_sum 'C35 H35 N'
_chemical_formula_weight 469.64
_space_group_crystal_system triclinic
_space_group_IT_number 2
_space_group_name_Hall '-P 1'
_space_group_name_H-M_alt 'P -1'
_symmetry_space_group_name_Hall '-P 1'
_symmetry_space_group_name_H-M 'P -1'
_atom_sites_solution_hydrogens geom
_atom_sites_solution_primary direct
_audit_creation_date 2019-05-25
_audit_creation_method
;
Olex2 1.2
(compiled 2015.09.30 svn.r3233 for OlexSys, GUI svn.r5103)
;
_audit_update_record
;
2019-06-22 deposited with the CCDC.    2019-07-26 downloaded from the CCDC.
;
_cell_angle_alpha 105.841(4)
_cell_angle_beta 108.491(4)
_cell_angle_gamma 110.908(4)
_cell_formula_units_Z 2
_cell_length_a 11.5730(5)
_cell_length_b 12.1386(5)
_cell_length_c 12.2843(6)
_cell_measurement_reflns_used 3595
_cell_measurement_temperature 150.00(10)
_cell_measurement_theta_max 71.4820
_cell_measurement_theta_min 4.1800
_cell_volume 1375.97(15)
_computing_cell_refinement
;
CrysAlisPro, Agilent Technologies,
Version 1.171.37.35h (release 09-02-2015 CrysAlis171 .NET)
(compiled Feb  9 2015,16:26:32)
;
_computing_data_collection
;
CrysAlisPro, Agilent Technologies,
Version 1.171.37.35h (release 09-02-2015 CrysAlis171 .NET)
(compiled Feb  9 2015,16:26:32)
;
_computing_data_reduction
;
CrysAlisPro, Agilent Technologies,
Version 1.171.37.35h (release 09-02-2015 CrysAlis171 .NET)
(compiled Feb  9 2015,16:26:32)
;
_computing_molecular_graphics 'Olex2 (Dolomanov et al., 2009)'
_computing_publication_material 'Olex2 (Dolomanov et al., 2009)'
_computing_structure_refinement 'ShelXL (Sheldrick, 2015)'
_computing_structure_solution 'ShelXS (Sheldrick, 2008)'
_diffrn_ambient_environment N~2~
_diffrn_ambient_temperature 150.00(10)
_diffrn_detector 'CCD plate'
_diffrn_detector_area_resol_mean 8.1297
_diffrn_detector_type EosS2
_diffrn_measured_fraction_theta_full 0.992
_diffrn_measured_fraction_theta_max 0.969
_diffrn_measurement_details
;
#__ type_ start__ end____ width___ exp.time_
  1 omega   24.00   86.00   1.0000    5.0000
omega____ theta____ kappa____ phi______ frames
    -       35.7754 -125.0000  150.0000 62

#__ type_ start__ end____ width___ exp.time_
  2 omega   13.00   89.00   1.0000    5.0000
omega____ theta____ kappa____ phi______ frames
    -       35.7754   77.0000 -180.0000 76

#__ type_ start__ end____ width___ exp.time_
  3 omega  -32.00   55.00   1.0000    5.0000
omega____ theta____ kappa____ phi______ frames
    -       35.7754  -38.0000  -30.0000 87

#__ type_ start__ end____ width___ exp.time_
  4 omega   23.00   89.00   1.0000    5.0000
omega____ theta____ kappa____ phi______ frames
    -       35.7754 -125.0000    0.0000 66

#__ type_ start__ end____ width___ exp.time_
  5 omega    8.00   51.00   1.0000    5.0000
omega____ theta____ kappa____ phi______ frames
    -       35.7754  -57.0000 -150.0000 43

#__ type_ start__ end____ width___ exp.time_
  6 omega  -17.00   98.00   1.0000    5.0000
omega____ theta____ kappa____ phi______ frames
    -       35.7754    0.0000    0.0000 115

#__ type_ start__ end____ width___ exp.time_
  7 omega  100.00  177.00   1.0000   38.5000
omega____ theta____ kappa____ phi______ frames
    -      108.0000   30.0000 -120.0000 77

#__ type_ start__ end____ width___ exp.time_
  8 omega   40.00   86.00   1.0000   38.5000
omega____ theta____ kappa____ phi______ frames
    -      108.0000  -45.0000   30.0000 46

#__ type_ start__ end____ width___ exp.time_
  9 omega   75.00  149.00   1.0000   38.5000
omega____ theta____ kappa____ phi______ frames
    -      108.0000  178.0000   90.0000 74

#__ type_ start__ end____ width___ exp.time_
 10 omega   73.00  109.00   1.0000   38.5000
omega____ theta____ kappa____ phi______ frames
    -      108.0000  -94.0000 -150.0000 36

#__ type_ start__ end____ width___ exp.time_
 11 omega   91.00  164.00   1.0000   38.5000
omega____ theta____ kappa____ phi______ frames
    -      108.0000   45.0000  -30.0000 73

#__ type_ start__ end____ width___ exp.time_
 12 omega  107.00  178.00   1.0000   38.5000
omega____ theta____ kappa____ phi______ frames
    -      108.0000  111.0000  150.0000 71

#__ type_ start__ end____ width___ exp.time_
 13 omega   41.00  126.00   1.0000   38.5000
omega____ theta____ kappa____ phi______ frames
    -      108.0000  -61.0000 -150.0000 85

#__ type_ start__ end____ width___ exp.time_
 14 omega   40.00  116.00   1.0000   38.5000
omega____ theta____ kappa____ phi______ frames
    -      108.0000 -111.0000  150.0000 76

#__ type_ start__ end____ width___ exp.time_
 15 omega  129.00  173.00   1.0000   38.5000
omega____ theta____ kappa____ phi______ frames
    -      108.0000   77.0000 -180.0000 44

#__ type_ start__ end____ width___ exp.time_
 16 omega   83.00  121.00   1.0000   38.5000
omega____ theta____ kappa____ phi______ frames
    -      108.0000   77.0000 -180.0000 38

#__ type_ start__ end____ width___ exp.time_
 17 omega   59.00  110.00   1.0000   38.5000
omega____ theta____ kappa____ phi______ frames
    -      108.0000 -111.0000   90.0000 51

#__ type_ start__ end____ width___ exp.time_
 18 omega   41.00  120.00   1.0000   38.5000
omega____ theta____ kappa____ phi______ frames
    -      108.0000  -61.0000  120.0000 79

#__ type_ start__ end____ width___ exp.time_
 19 omega   90.00  175.00   1.0000   38.5000
omega____ theta____ kappa____ phi______ frames
    -      108.0000   61.0000  -90.0000 85
;
_diffrn_measurement_device 'four-circle diffractometer'
_diffrn_measurement_device_type 'SuperNova, Dual, Cu at zero, EosS2'
_diffrn_measurement_method '\w scans'
_diffrn_orient_matrix_UB_11 -0.0337124000
_diffrn_orient_matrix_UB_12 0.0452641000
_diffrn_orient_matrix_UB_13 -0.1060709000
_diffrn_orient_matrix_UB_21 -0.1466329000
_diffrn_orient_matrix_UB_22 -0.0374823000
_diffrn_orient_matrix_UB_23 -0.0111225000
_diffrn_orient_matrix_UB_31 0.0561982000
_diffrn_orient_matrix_UB_32 0.1390459000
_diffrn_orient_matrix_UB_33 0.1010598000
_diffrn_radiation_monochromator mirror
_diffrn_radiation_probe x-ray
_diffrn_radiation_type CuK\a
_diffrn_radiation_wavelength 1.54184
_diffrn_reflns_av_R_equivalents 0.0151
_diffrn_reflns_av_unetI/netI 0.0300
_diffrn_reflns_Laue_measured_fraction_full 0.992
_diffrn_reflns_Laue_measured_fraction_max 0.969
_diffrn_reflns_limit_h_max 10
_diffrn_reflns_limit_h_min -14
_diffrn_reflns_limit_k_max 14
_diffrn_reflns_limit_k_min -11
_diffrn_reflns_limit_l_max 14
_diffrn_reflns_limit_l_min -14
_diffrn_reflns_number 8341
_diffrn_reflns_point_group_measured_fraction_full 0.992
_diffrn_reflns_point_group_measured_fraction_max 0.969
_diffrn_reflns_theta_full 67.684
_diffrn_reflns_theta_max 72.099
_diffrn_reflns_theta_min 4.216
_diffrn_source 'sealed X-ray tube'
_diffrn_source_type 'SuperNova (Cu) X-ray Source'
_exptl_absorpt_coefficient_mu 0.486
_exptl_absorpt_correction_T_max 1.00000
_exptl_absorpt_correction_T_min 0.97733
_exptl_absorpt_correction_type multi-scan
_exptl_absorpt_process_details
;
CrysAlisPro, Agilent Technologies,
Version 1.171.37.35h (release 09-02-2015 CrysAlis171 .NET)
(compiled Feb  9 2015,16:26:32)
Empirical absorption correction using spherical harmonics,
 implemented in SCALE3 ABSPACK scaling algorithm.
;
_exptl_crystal_colour yellow
_exptl_crystal_density_diffrn 1.134
_exptl_crystal_description plate
_exptl_crystal_F_000 504
_exptl_crystal_size_max 0.153
_exptl_crystal_size_mid 0.101
_exptl_crystal_size_min 0.039
_refine_diff_density_max 0.234
_refine_diff_density_min -0.174
_refine_diff_density_rms 0.032
_refine_ls_extinction_method none
_refine_ls_goodness_of_fit_ref 1.029
_refine_ls_hydrogen_treatment constr
_refine_ls_matrix_type full
_refine_ls_number_parameters 327
_refine_ls_number_reflns 5247
_refine_ls_number_restraints 0
_refine_ls_restrained_S_all 1.029
_refine_ls_R_factor_all 0.0498
_refine_ls_R_factor_gt 0.0395
_refine_ls_shift/su_max 0.000
_refine_ls_shift/su_mean 0.000
_refine_ls_structure_factor_coef Fsqd
_refine_ls_weighting_details 'w=1/[\s^2^(Fo^2^)+(0.0455P)^2^+0.2856P] where P=(Fo^2^+2Fc^2^)/3'
_refine_ls_weighting_scheme calc
_refine_ls_wR_factor_gt 0.0983
_refine_ls_wR_factor_ref 0.1054
_reflns_Friedel_coverage 0.000
_reflns_number_gt 4344
_reflns_number_total 5247
_reflns_threshold_expression 'I > 2\s(I)'
_cod_data_source_file c9dt02645b2.cif
_cod_data_source_block GM500
_cod_depositor_comments
;
The following automatic conversions were performed:

'_atom_sites_solution_primary' value 'Direct Methods' was changed to
'direct'.

Automatic conversion script
Id: cif_fix_values 4973 2017-02-22 13:04:09Z antanas 

 Adding full bibliography for 7700666--7700674.cif.
;
_cod_original_cell_volume 1375.96(11)
_cod_database_code 7700674
_chemical_oxdiff_formula 'C35 H35 N1'
_shelx_space_group_comment
;
The symmetry employed for this shelxl refinement is uniquely defined
by the following loop, which should always be used as a source of
symmetry information in preference to the above space-group names.
They are only intended as comments.
;
_reflns_odcompleteness_completeness 93.12
_reflns_odcompleteness_iscentric 1
_reflns_odcompleteness_theta 74.33
_olex2_refinement_description
;
1. Fixed Uiso
 At 1.2 times of:
  All C(H) groups, All C(H,H) groups
 At 1.5 times of:
  All C(H,H,H) groups
2.a Secondary CH2 refined with riding coordinates:
 C7(H7A,H7B), C8(H8A,H8B), C9(H9A,H9B), C11(H11A,H11B), C12(H12A,H12B),
 C13(H13A,H13B)
2.b Aromatic/amide H refined with riding coordinates:
 C4(H4), C16(H16), C18(H18), C19(H19), C22(H22), C23(H23), C25(H25), C26(H26),
 C27(H27), C28(H28), C29(H29), C31(H31), C32(H32), C33(H33), C34(H34), C35(H35)
2.c Idealised Me refined as rotating group:
 C10(H10A,H10B,H10C), C14(H14A,H14B,H14C)
2.d :
 C1(H1)
;
_shelx_shelxl_version_number 2014/7
_olex2_submission_special_instructions 'No special instructions were received'

loop_
_space_group_symop_operation_xyz
'x, y, z'
'-x, -y, -z'

loop_
_atom_site_label
_atom_site_type_symbol
_atom_site_fract_x
_atom_site_fract_y
_atom_site_fract_z
_atom_site_U_iso_or_equiv
_atom_site_adp_type
_atom_site_occupancy
_atom_site_site_symmetry_order
_atom_site_calc_flag
_atom_site_refinement_flags_posn
C1 C 0.04062(17) 0.11614(16) 0.43132(17) 0.0456(4) Uani 1 1 d .
H1 H -0.0435 0.0813 0.4342 0.055 Uiso 1 1 calc R
C2 C 0.14546(15) 0.15958(13) 0.42768(13) 0.0347(3) Uani 1 1 d .
C3 C 0.27786(14) 0.21848(12) 0.42564(13) 0.0302(3) Uani 1 1 d .
C4 C 0.29080(13) 0.17169(12) 0.31428(13) 0.0302(3) Uani 1 1 d .
H4 H 0.2151 0.0998 0.2410 0.036 Uiso 1 1 calc R
C5 C 0.41756(13) 0.23396(12) 0.31513(12) 0.0270(2) Uani 1 1 d .
C6 C 0.45555(13) 0.20453(12) 0.20622(12) 0.0273(3) Uani 1 1 d .
C7 C 0.44138(13) 0.06646(12) 0.15805(12) 0.0306(3) Uani 1 1 d .
H7A H 0.3450 0.0025 0.1265 0.037 Uiso 1 1 calc R
H7B H 0.4620 0.0524 0.0864 0.037 Uiso 1 1 calc R
C8 C 0.53352(15) 0.03993(13) 0.25512(14) 0.0366(3) Uani 1 1 d .
H8A H 0.6302 0.1050 0.2894 0.044 Uiso 1 1 calc R
H8B H 0.5102 0.0487 0.3251 0.044 Uiso 1 1 calc R
C9 C 0.51722(19) -0.09544(15) 0.19807(16) 0.0459(4) Uani 1 1 d .
H9A H 0.4230 -0.1602 0.1723 0.055 Uiso 1 1 calc R
H9B H 0.5298 -0.1075 0.1221 0.055 Uiso 1 1 calc R
C10 C 0.6184(2) -0.11999(17) 0.2875(2) 0.0601(5) Uani 1 1 d .
H10A H 0.7121 -0.0581 0.3116 0.090 Uiso 1 1 calc GR
H10B H 0.6020 -0.2073 0.2455 0.090 Uiso 1 1 calc GR
H10C H 0.6055 -0.1102 0.3624 0.090 Uiso 1 1 calc GR
C11 C 0.36594(13) 0.21795(13) 0.09188(12) 0.0313(3) Uani 1 1 d .
H11A H 0.3980 0.2031 0.0280 0.038 Uiso 1 1 calc R
H11B H 0.2703 0.1493 0.0543 0.038 Uiso 1 1 calc R
C12 C 0.36748(15) 0.34896(14) 0.12244(13) 0.0367(3) Uani 1 1 d .
H12A H 0.3131 0.3542 0.1677 0.044 Uiso 1 1 calc R
H12B H 0.4626 0.4190 0.1786 0.044 Uiso 1 1 calc R
C13 C 0.30938(16) 0.36950(15) 0.00459(15) 0.0408(3) Uani 1 1 d .
H13A H 0.3642 0.3650 -0.0404 0.049 Uiso 1 1 calc R
H13B H 0.2145 0.2991 -0.0518 0.049 Uiso 1 1 calc R
C14 C 0.31017(19) 0.49988(17) 0.03547(18) 0.0522(4) Uani 1 1 d .
H14A H 0.4039 0.5701 0.0909 0.078 Uiso 1 1 calc GR
H14B H 0.2531 0.5037 0.0770 0.078 Uiso 1 1 calc GR
H14C H 0.2740 0.5083 -0.0420 0.078 Uiso 1 1 calc GR
C15 C 0.60716(13) 0.31192(11) 0.27147(12) 0.0258(2) Uani 1 1 d .
C16 C 0.69813(13) 0.33758(12) 0.21940(12) 0.0274(2) Uani 1 1 d .
H16 H 0.6700 0.2847 0.1351 0.033 Uiso 1 1 calc R
C17 C 0.83329(13) 0.44448(11) 0.29559(12) 0.0265(2) Uani 1 1 d .
C18 C 0.87349(13) 0.52442(12) 0.42170(12) 0.0280(3) Uani 1 1 d .
H18 H 0.9629 0.5958 0.4716 0.034 Uiso 1 1 calc R
C19 C 0.78201(13) 0.49876(12) 0.47327(11) 0.0273(2) Uani 1 1 d .
H19 H 0.8093 0.5527 0.5570 0.033 Uiso 1 1 calc R
C20 C 0.64873(12) 0.39128(11) 0.39815(11) 0.0253(2) Uani 1 1 d .
C21 C 0.53165(13) 0.34225(11) 0.42605(12) 0.0260(2) Uani 1 1 d .
C22 C 0.51994(14) 0.38790(12) 0.53688(12) 0.0297(3) Uani 1 1 d .
H22 H 0.5961 0.4592 0.6103 0.036 Uiso 1 1 calc R
C23 C 0.39314(14) 0.32549(12) 0.53617(12) 0.0307(3) Uani 1 1 d .
H23 H 0.3845 0.3550 0.6099 0.037 Uiso 1 1 calc R
C24 C 0.93431(12) 0.36214(12) 0.16710(12) 0.0284(3) Uani 1 1 d .
C25 C 0.93657(13) 0.26395(12) 0.20381(12) 0.0312(3) Uani 1 1 d .
H25 H 0.9290 0.2653 0.2773 0.037 Uiso 1 1 calc R
C26 C 0.95005(15) 0.16402(14) 0.13112(14) 0.0389(3) Uani 1 1 d .
H26 H 0.9513 0.0984 0.1559 0.047 Uiso 1 1 calc R
C27 C 0.96163(15) 0.16165(15) 0.02148(15) 0.0434(4) Uani 1 1 d .
H27 H 0.9734 0.0961 -0.0259 0.052 Uiso 1 1 calc R
C28 C 0.95558(16) 0.25699(16) -0.01665(14) 0.0440(3) Uani 1 1 d .
H28 H 0.9615 0.2546 -0.0909 0.053 Uiso 1 1 calc R
C29 C 0.94074(15) 0.35651(15) 0.05465(14) 0.0376(3) Uani 1 1 d .
H29 H 0.9351 0.4195 0.0273 0.045 Uiso 1 1 calc R
C30 C 1.03039(14) 0.59910(12) 0.28234(12) 0.0313(3) Uani 1 1 d .
C31 C 1.16358(15) 0.62626(15) 0.29766(14) 0.0388(3) Uani 1 1 d .
H31 H 1.1852 0.5586 0.2815 0.047 Uiso 1 1 calc R
C32 C 1.26451(17) 0.75350(16) 0.33689(16) 0.0488(4) Uani 1 1 d .
H32 H 1.3531 0.7705 0.3466 0.059 Uiso 1 1 calc R
C33 C 1.2339(2) 0.85442(15) 0.36140(16) 0.0537(4) Uani 1 1 d .
H33 H 1.3017 0.9397 0.3883 0.064 Uiso 1 1 calc R
C34 C 1.1017(2) 0.82832(15) 0.34584(16) 0.0508(4) Uani 1 1 d .
H34 H 1.0810 0.8965 0.3624 0.061 Uiso 1 1 calc R
C35 C 0.99930(17) 0.70113(14) 0.30563(14) 0.0391(3) Uani 1 1 d .
H35 H 0.9104 0.6844 0.2944 0.047 Uiso 1 1 calc R
N1 N 0.92807(12) 0.46915(10) 0.24399(11) 0.0309(2) Uani 1 1 d .

loop_
_atom_site_aniso_label
_atom_site_aniso_U_11
_atom_site_aniso_U_22
_atom_site_aniso_U_33
_atom_site_aniso_U_23
_atom_site_aniso_U_13
_atom_site_aniso_U_12
C1 0.0462(8) 0.0461(8) 0.0587(9) 0.0271(7) 0.0362(8) 0.0227(7)
C2 0.0404(7) 0.0309(6) 0.0385(7) 0.0162(6) 0.0215(6) 0.0191(6)
C3 0.0326(6) 0.0302(6) 0.0388(7) 0.0191(5) 0.0224(6) 0.0177(5)
C4 0.0288(6) 0.0269(6) 0.0335(6) 0.0113(5) 0.0159(5) 0.0121(5)
C5 0.0282(6) 0.0269(6) 0.0292(6) 0.0122(5) 0.0154(5) 0.0148(5)
C6 0.0253(6) 0.0264(6) 0.0284(6) 0.0093(5) 0.0141(5) 0.0110(5)
C7 0.0301(6) 0.0264(6) 0.0305(6) 0.0072(5) 0.0162(5) 0.0110(5)
C8 0.0380(7) 0.0288(6) 0.0380(7) 0.0116(6) 0.0162(6) 0.0147(6)
C9 0.0601(10) 0.0386(8) 0.0441(8) 0.0169(7) 0.0255(7) 0.0286(7)
C10 0.0614(11) 0.0404(8) 0.0681(12) 0.0212(8) 0.0171(9) 0.0277(8)
C11 0.0285(6) 0.0325(6) 0.0280(6) 0.0094(5) 0.0132(5) 0.0129(5)
C12 0.0373(7) 0.0374(7) 0.0322(7) 0.0126(6) 0.0130(6) 0.0196(6)
C13 0.0398(7) 0.0475(8) 0.0410(8) 0.0227(6) 0.0206(6) 0.0230(6)
C14 0.0518(9) 0.0509(9) 0.0593(10) 0.0306(8) 0.0217(8) 0.0288(8)
C15 0.0266(6) 0.0240(5) 0.0284(6) 0.0115(5) 0.0136(5) 0.0130(5)
C16 0.0293(6) 0.0271(6) 0.0276(6) 0.0110(5) 0.0155(5) 0.0140(5)
C17 0.0275(6) 0.0263(6) 0.0320(6) 0.0152(5) 0.0169(5) 0.0144(5)
C18 0.0257(6) 0.0258(6) 0.0307(6) 0.0126(5) 0.0122(5) 0.0114(5)
C19 0.0282(6) 0.0263(6) 0.0254(6) 0.0095(5) 0.0116(5) 0.0131(5)
C20 0.0268(6) 0.0255(5) 0.0274(6) 0.0124(5) 0.0140(5) 0.0145(5)
C21 0.0273(6) 0.0250(5) 0.0283(6) 0.0122(5) 0.0137(5) 0.0140(5)
C22 0.0331(6) 0.0298(6) 0.0285(6) 0.0123(5) 0.0156(5) 0.0167(5)
C23 0.0383(7) 0.0326(6) 0.0320(6) 0.0163(5) 0.0221(6) 0.0209(6)
C24 0.0235(6) 0.0287(6) 0.0320(6) 0.0115(5) 0.0154(5) 0.0108(5)
C25 0.0298(6) 0.0301(6) 0.0306(6) 0.0113(5) 0.0139(5) 0.0131(5)
C26 0.0351(7) 0.0306(6) 0.0421(8) 0.0090(6) 0.0132(6) 0.0163(6)
C27 0.0341(7) 0.0408(8) 0.0403(8) 0.0007(6) 0.0165(6) 0.0167(6)
C28 0.0389(8) 0.0538(9) 0.0334(7) 0.0110(6) 0.0217(6) 0.0184(7)
C29 0.0360(7) 0.0437(7) 0.0385(7) 0.0207(6) 0.0221(6) 0.0184(6)
C30 0.0356(7) 0.0285(6) 0.0310(6) 0.0150(5) 0.0187(5) 0.0123(5)
C31 0.0344(7) 0.0403(7) 0.0418(7) 0.0228(6) 0.0189(6) 0.0135(6)
C32 0.0382(8) 0.0474(9) 0.0473(9) 0.0237(7) 0.0187(7) 0.0063(7)
C33 0.0627(11) 0.0332(7) 0.0427(8) 0.0141(6) 0.0264(8) 0.0014(7)
C34 0.0824(12) 0.0301(7) 0.0456(8) 0.0179(6) 0.0399(9) 0.0228(8)
C35 0.0523(9) 0.0331(7) 0.0409(7) 0.0191(6) 0.0293(7) 0.0204(6)
N1 0.0319(6) 0.0256(5) 0.0396(6) 0.0145(5) 0.0227(5) 0.0127(4)

loop_
_atom_type_symbol
_atom_type_description
_atom_type_scat_dispersion_real
_atom_type_scat_dispersion_imag
_atom_type_scat_source
C C 0.0181 0.0091 'International Tables Vol C Tables 4.2.6.8 and 6.1.1.4'
H H 0.0000 0.0000 'International Tables Vol C Tables 4.2.6.8 and 6.1.1.4'
N N 0.0311 0.0180 'International Tables Vol C Tables 4.2.6.8 and 6.1.1.4'

loop_
_geom_angle_atom_site_label_1
_geom_angle_atom_site_label_2
_geom_angle_atom_site_label_3
_geom_angle
C2 C1 H1 180.0
C1 C2 C3 178.06(16)
C4 C3 C2 121.17(12)
C23 C3 C2 118.88(12)
C23 C3 C4 119.94(12)
C3 C4 H4 120.4
C5 C4 C3 119.25(12)
C5 C4 H4 120.4
C4 C5 C6 128.85(11)
C4 C5 C21 120.18(11)
C21 C5 C6 110.95(10)
C5 C6 C7 112.50(10)
C5 C6 C11 111.98(10)
C7 C6 C11 108.69(10)
C15 C6 C5 100.87(10)
C15 C6 C7 111.75(10)
C15 C6 C11 110.93(10)
C6 C7 H7A 108.3
C6 C7 H7B 108.3
H7A C7 H7B 107.4
C8 C7 C6 116.12(10)
C8 C7 H7A 108.3
C8 C7 H7B 108.3
C7 C8 H8A 109.1
C7 C8 H8B 109.1
H8A C8 H8B 107.9
C9 C8 C7 112.41(12)
C9 C8 H8A 109.1
C9 C8 H8B 109.1
C8 C9 H9A 108.8
C8 C9 H9B 108.8
H9A C9 H9B 107.7
C10 C9 C8 113.92(14)
C10 C9 H9A 108.8
C10 C9 H9B 108.8
C9 C10 H10A 109.5
C9 C10 H10B 109.5
C9 C10 H10C 109.5
H10A C10 H10B 109.5
H10A C10 H10C 109.5
H10B C10 H10C 109.5
C6 C11 H11A 108.3
C6 C11 H11B 108.3
H11A C11 H11B 107.4
C12 C11 C6 115.78(10)
C12 C11 H11A 108.3
C12 C11 H11B 108.3
C11 C12 H12A 108.9
C11 C12 H12B 108.9
H12A C12 H12B 107.7
C13 C12 C11 113.21(12)
C13 C12 H12A 108.9
C13 C12 H12B 108.9
C12 C13 H13A 109.0
C12 C13 H13B 109.0
H13A C13 H13B 107.8
C14 C13 C12 113.02(13)
C14 C13 H13A 109.0
C14 C13 H13B 109.0
C13 C14 H14A 109.5
C13 C14 H14B 109.5
C13 C14 H14C 109.5
H14A C14 H14B 109.5
H14A C14 H14C 109.5
H14B C14 H14C 109.5
C16 C15 C6 128.13(11)
C16 C15 C20 120.76(11)
C20 C15 C6 111.09(10)
C15 C16 H16 120.5
C15 C16 C17 119.06(11)
C17 C16 H16 120.5
C16 C17 N1 119.34(11)
C18 C17 C16 119.84(11)
C18 C17 N1 120.81(11)
C17 C18 H18 119.5
C19 C18 C17 120.93(11)
C19 C18 H18 119.5
C18 C19 H19 120.4
C18 C19 C20 119.12(11)
C20 C19 H19 120.4
C15 C20 C21 108.68(11)
C19 C20 C15 120.28(11)
C19 C20 C21 131.01(11)
C5 C21 C20 108.40(10)
C22 C21 C5 120.81(11)
C22 C21 C20 130.75(11)
C21 C22 H22 120.5
C23 C22 C21 119.04(12)
C23 C22 H22 120.5
C3 C23 H23 119.6
C22 C23 C3 120.76(12)
C22 C23 H23 119.6
C25 C24 C29 119.32(12)
C25 C24 N1 120.94(11)
C29 C24 N1 119.73(12)
C24 C25 H25 119.9
C26 C25 C24 120.15(13)
C26 C25 H25 119.9
C25 C26 H26 119.9
C25 C26 C27 120.22(14)
C27 C26 H26 119.9
C26 C27 H27 120.2
C28 C27 C26 119.57(13)
C28 C27 H27 120.2
C27 C28 H28 119.7
C27 C28 C29 120.63(14)
C29 C28 H28 119.7
C24 C29 H29 120.0
C28 C29 C24 120.04(14)
C28 C29 H29 120.0
C31 C30 N1 120.44(12)
C35 C30 C31 119.00(13)
C35 C30 N1 120.57(12)
C30 C31 H31 119.7
C32 C31 C30 120.61(15)
C32 C31 H31 119.7
C31 C32 H32 119.9
C33 C32 C31 120.22(16)
C33 C32 H32 119.9
C32 C33 H33 120.2
C32 C33 C34 119.59(14)
C34 C33 H33 120.2
C33 C34 H34 119.6
C33 C34 C35 120.77(16)
C35 C34 H34 119.6
C30 C35 C34 119.80(15)
C30 C35 H35 120.1
C34 C35 H35 120.1
C17 N1 C24 119.27(10)
C17 N1 C30 121.03(11)
C30 N1 C24 119.07(10)

loop_
_geom_bond_atom_site_label_1
_geom_bond_atom_site_label_2
_geom_bond_distance
C1 H1 0.9300
C1 C2 1.159(2)
C2 C3 1.4532(19)
C3 C4 1.4082(18)
C3 C23 1.4007(19)
C4 H4 0.9300
C4 C5 1.3849(18)
C5 C6 1.5281(16)
C5 C21 1.4035(17)
C6 C7 1.5449(16)
C6 C11 1.5481(18)
C6 C15 1.5249(16)
C7 H7A 0.9700
C7 H7B 0.9700
C7 C8 1.5202(19)
C8 H8A 0.9700
C8 H8B 0.9700
C8 C9 1.5142(19)
C9 H9A 0.9700
C9 H9B 0.9700
C9 C10 1.510(2)
C10 H10A 0.9600
C10 H10B 0.9600
C10 H10C 0.9600
C11 H11A 0.9700
C11 H11B 0.9700
C11 C12 1.5231(18)
C12 H12A 0.9700
C12 H12B 0.9700
C12 C13 1.520(2)
C13 H13A 0.9700
C13 H13B 0.9700
C13 C14 1.519(2)
C14 H14A 0.9600
C14 H14B 0.9600
C14 H14C 0.9600
C15 C16 1.3843(17)
C15 C20 1.3989(17)
C16 H16 0.9300
C16 C17 1.4022(17)
C17 C18 1.3993(18)
C17 N1 1.4159(16)
C18 H18 0.9300
C18 C19 1.3844(18)
C19 H19 0.9300
C19 C20 1.3915(17)
C20 C21 1.4622(17)
C21 C22 1.3921(17)
C22 H22 0.9300
C22 C23 1.3864(18)
C23 H23 0.9300
C24 C25 1.3903(18)
C24 C29 1.3913(19)
C24 N1 1.4230(16)
C25 H25 0.9300
C25 C26 1.3875(19)
C26 H26 0.9300
C26 C27 1.389(2)
C27 H27 0.9300
C27 C28 1.377(2)
C28 H28 0.9300
C28 C29 1.386(2)
C29 H29 0.9300
C30 C31 1.393(2)
C30 C35 1.391(2)
C30 N1 1.4212(16)
C31 H31 0.9300
C31 C32 1.390(2)
C32 H32 0.9300
C32 C33 1.376(3)
C33 H33 0.9300
C33 C34 1.383(3)
C34 H34 0.9300
C34 C35 1.392(2)
C35 H35 0.9300

loop_
_geom_torsion_atom_site_label_1
_geom_torsion_atom_site_label_2
_geom_torsion_atom_site_label_3
_geom_torsion_atom_site_label_4
_geom_torsion
C2 C3 C4 C5 177.50(12)
C2 C3 C23 C22 -177.41(12)
C3 C4 C5 C6 -177.82(12)
C3 C4 C5 C21 0.15(18)
C4 C3 C23 C22 1.18(19)
C4 C5 C6 C7 -62.83(17)
C4 C5 C6 C11 59.94(17)
C4 C5 C6 C15 177.96(12)
C4 C5 C21 C20 -177.59(11)
C4 C5 C21 C22 0.66(18)
C5 C6 C7 C8 -61.10(14)
C5 C6 C11 C12 54.95(15)
C5 C6 C15 C16 -178.65(12)
C5 C6 C15 C20 -0.49(13)
C5 C21 C22 C23 -0.55(18)
C6 C5 C21 C20 0.73(14)
C6 C5 C21 C22 178.97(11)
C6 C7 C8 C9 -177.51(12)
C6 C11 C12 C13 165.36(11)
C6 C15 C16 C17 178.13(11)
C6 C15 C20 C19 -177.32(10)
C6 C15 C20 C21 0.95(14)
C7 C6 C11 C12 179.86(11)
C7 C6 C15 C16 61.60(16)
C7 C6 C15 C20 -120.24(11)
C7 C8 C9 C10 173.60(14)
C11 C6 C7 C8 174.30(11)
C11 C6 C15 C16 -59.86(16)
C11 C6 C15 C20 118.30(11)
C11 C12 C13 C14 179.59(13)
C15 C6 C7 C8 51.55(15)
C15 C6 C11 C12 -56.89(14)
C15 C16 C17 C18 -0.97(18)
C15 C16 C17 N1 178.29(11)
C15 C20 C21 C5 -1.04(13)
C15 C20 C21 C22 -179.05(12)
C16 C15 C20 C19 0.99(18)
C16 C15 C20 C21 179.26(11)
C16 C17 C18 C19 0.71(18)
C16 C17 N1 C24 -41.89(17)
C16 C17 N1 C30 147.31(12)
C17 C18 C19 C20 0.40(18)
C18 C17 N1 C24 137.36(12)
C18 C17 N1 C30 -33.43(18)
C18 C19 C20 C15 -1.25(18)
C18 C19 C20 C21 -179.07(12)
C19 C20 C21 C5 176.98(12)
C19 C20 C21 C22 -1.0(2)
C20 C15 C16 C17 0.13(18)
C20 C21 C22 C23 177.25(12)
C21 C5 C6 C7 119.04(11)
C21 C5 C6 C11 -118.18(11)
C21 C5 C6 C15 -0.16(13)
C21 C22 C23 C3 -0.37(19)
C23 C3 C4 C5 -1.06(19)
C24 C25 C26 C27 0.1(2)
C25 C24 C29 C28 -2.9(2)
C25 C24 N1 C17 -45.09(17)
C25 C24 N1 C30 125.89(13)
C25 C26 C27 C28 -1.9(2)
C26 C27 C28 C29 1.2(2)
C27 C28 C29 C24 1.2(2)
C29 C24 C25 C26 2.24(19)
C29 C24 N1 C17 136.06(13)
C29 C24 N1 C30 -52.96(17)
C30 C31 C32 C33 0.2(2)
C31 C30 C35 C34 -1.2(2)
C31 C30 N1 C17 141.97(13)
C31 C30 N1 C24 -28.84(19)
C31 C32 C33 C34 -0.5(2)
C32 C33 C34 C35 0.0(3)
C33 C34 C35 C30 0.8(2)
C35 C30 C31 C32 0.7(2)
C35 C30 N1 C17 -37.78(19)
C35 C30 N1 C24 151.41(13)
N1 C17 C18 C19 -178.54(11)
N1 C24 C25 C26 -176.61(12)
N1 C24 C29 C28 175.98(12)
N1 C30 C31 C32 -179.08(13)
N1 C30 C35 C34 178.60(13)
